data_7047642
loop_
_publ_author_name
'Li, Kang'
'Cui, Jichun'
'Yang, Zeren'
'Huo, Yanmin'
'Duan, Wenzeng'
'Gong, Shuwen'
'Liu, Zhipeng'

_publ_section_title
;
 Solvatochromism, acidochromism and aggregation-induced emission of
 propeller-shaped spiroborates.
;
_journal_issue 42
_journal_name_full 'Dalton transactions (Cambridge, England : 2003)'
_journal_page_first 15002
_journal_page_last 15008
_journal_paper_doi 10.1039/c8dt03374a
_journal_volume 47
_journal_year 2018
_chemical_formula_sum 'C26 H20 B N O4'
_chemical_formula_weight 421.24
_space_group_IT_number 33
_space_group_name_Hall 'P -2ac -2n'
_space_group_name_H-M_alt 'P n 21 a'
_symmetry_cell_setting orthorhombic
_symmetry_space_group_name_Hall 'P -2ac -2n'
_symmetry_space_group_name_H-M 'P n 21 a'
_atom_sites_solution_hydrogens geom
_atom_sites_solution_primary direct
_atom_sites_solution_secondary difmap
_audit_creation_method SHELXL-97
_audit_update_record
;
2018-01-05 deposited with the CCDC.
2018-09-24 downloaded from the CCDC.
;
_cell_angle_alpha 90.00
_cell_angle_beta 90.00
_cell_angle_gamma 90.00
_cell_formula_units_Z 4
_cell_length_a 14.1106(9)
_cell_length_b 9.7939(6)
_cell_length_c 15.4646(8)
_cell_measurement_reflns_used 3599
_cell_measurement_temperature 173(2)
_cell_measurement_theta_max 65.98
_cell_measurement_theta_min 4.24
_cell_volume 2137.2(2)
_computing_structure_refinement 'SHELXL-97 (Sheldrick, 1997)'
_computing_structure_solution 'SHELXS-97 (Sheldrick, 1990)'
_diffrn_ambient_temperature 173(2)
_diffrn_measured_fraction_theta_full 1.000
_diffrn_measured_fraction_theta_max 1.000
_diffrn_measurement_device_type 'multiwire proportional'
_diffrn_measurement_method 'phi and omega scans'
_diffrn_radiation_monochromator graphite
_diffrn_radiation_source 'fine-focus sealed tube'
_diffrn_radiation_type CuK\a
_diffrn_radiation_wavelength 1.54184
_diffrn_reflns_av_R_equivalents 0.0566
_diffrn_reflns_av_sigmaI/netI 0.0527
_diffrn_reflns_limit_h_max 14
_diffrn_reflns_limit_h_min -16
_diffrn_reflns_limit_k_max 11
_diffrn_reflns_limit_k_min -11
_diffrn_reflns_limit_l_max 18
_diffrn_reflns_limit_l_min -18
_diffrn_reflns_number 12385
_diffrn_reflns_theta_full 65.98
_diffrn_reflns_theta_max 65.98
_diffrn_reflns_theta_min 4.24
_exptl_absorpt_coefficient_mu 0.708
_exptl_absorpt_correction_T_max 0.8832
_exptl_absorpt_correction_T_min 0.8429
_exptl_crystal_colour yellow
_exptl_crystal_density_diffrn 1.309
_exptl_crystal_density_method 'not measured'
_exptl_crystal_description block
_exptl_crystal_F_000 880
_exptl_crystal_size_max 0.25
_exptl_crystal_size_mid 0.21
_exptl_crystal_size_min 0.18
_refine_diff_density_max 0.131
_refine_diff_density_min -0.177
_refine_diff_density_rms 0.040
_refine_ls_abs_structure_details 'Flack H D (1983), Acta Cryst. A39, 876-881'
_refine_ls_abs_structure_Flack 0.0(3)
_refine_ls_extinction_method none
_refine_ls_goodness_of_fit_ref 0.951
_refine_ls_hydrogen_treatment mixed
_refine_ls_matrix_type full
_refine_ls_number_parameters 290
_refine_ls_number_reflns 3599
_refine_ls_number_restraints 1
_refine_ls_restrained_S_all 0.951
_refine_ls_R_factor_all 0.0644
_refine_ls_R_factor_gt 0.0440
_refine_ls_shift/su_max 0.000
_refine_ls_shift/su_mean 0.000
_refine_ls_structure_factor_coef Fsqd
_refine_ls_weighting_details 'calc w=1/[\s^2^(Fo^2^)+(0.0469P)^2^+0.0000P] where P=(Fo^2^+2Fc^2^)/3'
_refine_ls_weighting_scheme calc
_refine_ls_wR_factor_gt 0.0923
_refine_ls_wR_factor_ref 0.1085
_reflns_number_gt 2624
_reflns_number_total 3599
_reflns_threshold_expression >2sigma(I)
_cod_data_source_file c8dt03374a2.cif
_cod_data_source_block 5
_cod_depositor_comments 'Adding full bibliography for 7047640--7047645.cif.'
_cod_original_sg_symbol_H-M pn21a
_cod_database_code 7047642

loop_
_symmetry_equiv_pos_as_xyz
'x, y, z'
'-x, y+1/2, -z'
'x+1/2, y, -z+1/2'
'-x+1/2, y+1/2, z+1/2'

loop_
_atom_site_label
_atom_site_type_symbol
_atom_site_fract_x
_atom_site_fract_y
_atom_site_fract_z
_atom_site_U_iso_or_equiv
_atom_site_adp_type
_atom_site_occupancy
_atom_site_symmetry_multiplicity
_atom_site_calc_flag
_atom_site_refinement_flags
O2 O 0.62706(17) 0.4409(2) 0.36610(12) 0.0642(6) Uani 1 1 d .
O1 O 0.49892(14) 0.4549(2) 0.26243(11) 0.0567(5) Uani 1 1 d .
N1 N 0.64810(18) 0.3400(2) 0.22056(15) 0.0524(6) Uani 1 1 d .
O3 O 0.53904(15) 0.2442(2) 0.33303(14) 0.0644(6) Uani 1 1 d .
O4 O 0.20353(16) 0.9077(2) 0.16976(16) 0.0783(7) Uani 1 1 d .
C5 C 0.6474(2) 0.4108(3) 0.14492(18) 0.0496(7) Uani 1 1 d .
C13 C 0.5041(2) 0.5300(3) 0.19014(17) 0.0460(7) Uani 1 1 d .
C14 C 0.4249(2) 0.6274(3) 0.18327(16) 0.0453(7) Uani 1 1 d .
C17 C 0.2726(2) 0.8097(3) 0.1761(2) 0.0558(8) Uani 1 1 d .
C6 C 0.5742(2) 0.5113(3) 0.13078(17) 0.0465(7) Uani 1 1 d .
C7 C 0.5706(2) 0.5817(3) 0.04475(17) 0.0477(7) Uani 1 1 d .
C12 C 0.4940(2) 0.5571(3) -0.01039(19) 0.0529(8) Uani 1 1 d .
H12 H 0.4450 0.4966 0.0071 0.064 Uiso 1 1 calc R
C26 C 0.6132(2) 0.3616(4) 0.43845(18) 0.0607(8) Uani 1 1 d .
C11 C 0.4891(2) 0.6202(3) -0.08997(19) 0.0607(8) Uani 1 1 d .
H11 H 0.4368 0.6036 -0.1272 0.073 Uiso 1 1 calc R
C20 C 0.3355(2) 0.5911(3) 0.2126(2) 0.0570(8) Uani 1 1 d .
H20 H 0.3263 0.5027 0.2365 0.068 Uiso 1 1 calc R
C21 C 0.5625(2) 0.2465(4) 0.4191(2) 0.0612(8) Uani 1 1 d .
C16 C 0.3614(2) 0.8489(3) 0.14827(19) 0.0555(7) Uani 1 1 d .
H16 H 0.3710 0.9389 0.1272 0.067 Uiso 1 1 calc R
C15 C 0.4355(2) 0.7593(3) 0.15076(19) 0.0536(8) Uani 1 1 d .
H15 H 0.4958 0.7875 0.1299 0.064 Uiso 1 1 calc R
C8 C 0.6411(2) 0.6706(3) 0.0180(2) 0.0576(8) Uani 1 1 d .
H8 H 0.6934 0.6887 0.0549 0.069 Uiso 1 1 calc R
C4 C 0.7184(2) 0.3798(4) 0.0843(2) 0.0638(8) Uani 1 1 d .
H4 H 0.7196 0.4274 0.0308 0.077 Uiso 1 1 calc R
C9 C 0.6359(2) 0.7328(4) -0.0620(2) 0.0639(9) Uani 1 1 d .
H9 H 0.6848 0.7933 -0.0797 0.077 Uiso 1 1 calc R
C1 C 0.7147(2) 0.2416(3) 0.2355(2) 0.0626(8) Uani 1 1 d .
H1 H 0.7124 0.1923 0.2884 0.075 Uiso 1 1 calc R
C19 C 0.2594(2) 0.6797(3) 0.2081(2) 0.0599(8) Uani 1 1 d .
H19 H 0.1985 0.6512 0.2269 0.072 Uiso 1 1 calc R
C10 C 0.5613(3) 0.7085(3) -0.1156(2) 0.0662(9) Uani 1 1 d .
H10 H 0.5585 0.7516 -0.1705 0.079 Uiso 1 1 calc R
B1 B 0.5758(3) 0.3720(4) 0.2967(2) 0.0548(9) Uani 1 1 d .
C2 C 0.7833(3) 0.2120(4) 0.1782(2) 0.0734(10) Uani 1 1 d .
H2 H 0.8293 0.1439 0.1907 0.088 Uiso 1 1 calc R
C3 C 0.7859(3) 0.2825(4) 0.1006(2) 0.0753(10) Uani 1 1 d .
H3 H 0.8339 0.2636 0.0592 0.090 Uiso 1 1 calc R
C22 C 0.5407(3) 0.1503(4) 0.4800(3) 0.0908(13) Uani 1 1 d .
H22 H 0.5056 0.0705 0.4662 0.109 Uiso 1 1 calc R
C25 C 0.6447(3) 0.3886(5) 0.5208(2) 0.0816(12) Uani 1 1 d .
H25 H 0.6799 0.4686 0.5342 0.098 Uiso 1 1 calc R
C24 C 0.6219(3) 0.2912(6) 0.5840(3) 0.0955(16) Uani 1 1 d .
H24 H 0.6411 0.3061 0.6421 0.115 Uiso 1 1 calc R
C23 C 0.5731(4) 0.1763(6) 0.5639(3) 0.1025(16) Uani 1 1 d .
H23 H 0.5604 0.1115 0.6082 0.123 Uiso 1 1 calc R
C18 C 0.1114(3) 0.8739(6) 0.1980(4) 0.1211(18) Uani 1 1 d .
H18A H 0.0884 0.7946 0.1656 0.182 Uiso 1 1 calc R
H18B H 0.0689 0.9516 0.1882 0.182 Uiso 1 1 calc R
H18C H 0.1129 0.8522 0.2599 0.182 Uiso 1 1 calc R

loop_
_atom_site_aniso_label
_atom_site_aniso_U_11
_atom_site_aniso_U_22
_atom_site_aniso_U_33
_atom_site_aniso_U_23
_atom_site_aniso_U_13
_atom_site_aniso_U_12
O2 0.0870(16) 0.0632(13) 0.0426(11) 0.0027(10) -0.0075(11) -0.0158(12)
O1 0.0717(14) 0.0593(11) 0.0391(10) 0.0077(10) 0.0024(10) 0.0104(10)
N1 0.0617(15) 0.0488(14) 0.0467(14) -0.0019(11) -0.0135(12) -0.0011(12)
O3 0.0717(15) 0.0543(12) 0.0673(14) 0.0116(12) -0.0103(11) -0.0104(11)
O4 0.0592(15) 0.0691(15) 0.1066(19) 0.0155(13) 0.0090(13) 0.0131(12)
C5 0.0568(18) 0.0498(16) 0.0422(15) -0.0029(12) -0.0082(13) -0.0005(14)
C13 0.0575(18) 0.0431(15) 0.0375(15) 0.0007(12) -0.0061(13) -0.0025(13)
C14 0.0527(17) 0.0486(16) 0.0345(14) -0.0017(12) -0.0016(13) -0.0030(13)
C17 0.057(2) 0.0544(18) 0.0559(19) -0.0002(14) -0.0018(15) 0.0046(15)
C6 0.0548(17) 0.0473(16) 0.0375(15) -0.0011(12) -0.0038(13) -0.0008(14)
C7 0.0545(18) 0.0500(16) 0.0386(15) 0.0015(12) 0.0015(14) 0.0068(15)
C12 0.0586(19) 0.0539(17) 0.0463(16) 0.0003(13) -0.0013(14) 0.0033(14)
C26 0.067(2) 0.074(2) 0.0417(17) 0.0093(16) -0.0031(15) 0.0141(18)
C11 0.073(2) 0.0609(18) 0.0485(18) 0.0009(16) -0.0071(16) 0.0171(17)
C20 0.062(2) 0.0457(16) 0.0638(19) 0.0060(15) 0.0073(16) -0.0045(15)
C21 0.062(2) 0.064(2) 0.0577(19) 0.0197(17) 0.0015(16) 0.0087(17)
C16 0.0597(18) 0.0448(16) 0.0622(19) 0.0087(14) 0.0064(15) -0.0044(15)
C15 0.0526(19) 0.0484(17) 0.0598(19) 0.0066(14) 0.0059(14) -0.0059(15)
C8 0.057(2) 0.0579(19) 0.0577(19) 0.0022(15) 0.0033(15) -0.0003(15)
C4 0.067(2) 0.071(2) 0.0532(18) 0.0004(17) -0.0014(16) 0.0092(18)
C9 0.068(2) 0.062(2) 0.062(2) 0.0118(17) 0.0172(17) 0.0047(17)
C1 0.074(2) 0.0570(18) 0.0568(19) 0.0030(17) -0.0214(17) 0.0067(17)
C19 0.0542(19) 0.0515(17) 0.074(2) -0.0011(17) 0.0099(16) -0.0096(15)
C10 0.089(3) 0.060(2) 0.0493(19) 0.0149(15) 0.0130(18) 0.0229(19)
B1 0.072(2) 0.052(2) 0.0404(18) 0.0058(16) -0.0037(17) -0.0061(18)
C2 0.072(2) 0.079(3) 0.069(2) -0.0019(19) -0.0148(19) 0.0242(19)
C3 0.074(3) 0.082(3) 0.070(2) -0.0023(19) 0.0035(19) 0.020(2)
C22 0.082(3) 0.092(3) 0.098(3) 0.043(3) 0.017(2) 0.009(2)
C25 0.085(3) 0.108(3) 0.052(2) -0.006(2) -0.0033(18) 0.028(2)
C24 0.100(4) 0.143(4) 0.043(2) 0.016(2) 0.002(2) 0.053(3)
C23 0.112(4) 0.130(4) 0.066(3) 0.047(3) 0.022(3) 0.040(3)
C18 0.060(3) 0.105(3) 0.198(5) 0.026(4) 0.022(3) 0.013(3)

loop_
_atom_type_symbol
_atom_type_description
_atom_type_scat_dispersion_real
_atom_type_scat_dispersion_imag
_atom_type_scat_source
C C 0.0181 0.0091 'International Tables Vol C Tables 4.2.6.8 and 6.1.1.4'
H H 0.0000 0.0000 'International Tables Vol C Tables 4.2.6.8 and 6.1.1.4'
N N 0.0311 0.0180 'International Tables Vol C Tables 4.2.6.8 and 6.1.1.4'
O O 0.0492 0.0322 'International Tables Vol C Tables 4.2.6.8 and 6.1.1.4'
B B 0.0090 0.0039 'International Tables Vol C Tables 4.2.6.8 and 6.1.1.4'

loop_
_geom_angle_atom_site_label_1
_geom_angle_atom_site_label_2
_geom_angle_atom_site_label_3
_geom_angle
C26 O2 B1 105.5(2)
C13 O1 B1 124.7(2)
C5 N1 C1 120.7(3)
C5 N1 B1 122.1(3)
C1 N1 B1 117.1(3)
C21 O3 B1 105.8(2)
C17 O4 C18 117.9(3)
N1 C5 C4 117.3(3)
N1 C5 C6 118.9(3)
C4 C5 C6 123.8(3)
O1 C13 C6 121.9(3)
O1 C13 C14 112.0(2)
C6 C13 C14 126.1(2)
C20 C14 C15 117.0(3)
C20 C14 C13 120.0(3)
C15 C14 C13 122.9(3)
O4 C17 C19 125.2(3)
O4 C17 C16 115.3(3)
C19 C17 C16 119.4(3)
C13 C6 C5 120.6(3)
C13 C6 C7 120.8(3)
C5 C6 C7 118.2(2)
C8 C7 C12 118.8(3)
C8 C7 C6 121.9(3)
C12 C7 C6 119.3(3)
C11 C12 C7 120.4(3)
C11 C12 H12 119.8
C7 C12 H12 119.8
C21 C26 C25 122.0(3)
C21 C26 O2 111.2(3)
C25 C26 O2 126.8(3)
C12 C11 C10 119.7(3)
C12 C11 H11 120.2
C10 C11 H11 120.2
C19 C20 C14 122.0(3)
C19 C20 H20 119.0
C14 C20 H20 119.0
C22 C21 C26 122.3(4)
C22 C21 O3 127.1(4)
C26 C21 O3 110.6(3)
C15 C16 C17 120.6(3)
C15 C16 H16 119.7
C17 C16 H16 119.7
C16 C15 C14 121.5(3)
C16 C15 H15 119.3
C14 C15 H15 119.3
C9 C8 C7 120.4(3)
C9 C8 H8 119.8
C7 C8 H8 119.8
C3 C4 C5 121.5(3)
C3 C4 H4 119.2
C5 C4 H4 119.2
C10 C9 C8 120.6(3)
C10 C9 H9 119.7
C8 C9 H9 119.7
C2 C1 N1 122.4(3)
C2 C1 H1 118.8
N1 C1 H1 118.8
C17 C19 C20 119.6(3)
C17 C19 H19 120.2
C20 C19 H19 120.2
C9 C10 C11 120.1(3)
C9 C10 H10 120.0
C11 C10 H10 120.0
O1 B1 O2 112.3(3)
O1 B1 O3 110.6(3)
O2 B1 O3 106.7(2)
O1 B1 N1 108.6(2)
O2 B1 N1 108.5(3)
O3 B1 N1 110.0(3)
C1 C2 C3 118.8(3)
C1 C2 H2 120.6
C3 C2 H2 120.6
C4 C3 C2 119.2(4)
C4 C3 H3 120.4
C2 C3 H3 120.4
C21 C22 C23 116.1(4)
C21 C22 H22 121.9
C23 C22 H22 121.9
C26 C25 C24 116.1(4)
C26 C25 H25 121.9
C24 C25 H25 121.9
C23 C24 C25 121.5(4)
C23 C24 H24 119.3
C25 C24 H24 119.3
C24 C23 C22 122.0(4)
C24 C23 H23 119.0
C22 C23 H23 119.0
O4 C18 H18A 109.5
O4 C18 H18B 109.5
H18A C18 H18B 109.5
O4 C18 H18C 109.5
H18A C18 H18C 109.5
H18B C18 H18C 109.5

loop_
_geom_bond_atom_site_label_1
_geom_bond_atom_site_label_2
_geom_bond_distance
O2 C26 1.376(3)
O2 B1 1.460(4)
O1 C13 1.340(3)
O1 B1 1.455(4)
N1 C5 1.360(3)
N1 C1 1.365(4)
N1 B1 1.589(4)
O3 C21 1.372(4)
O3 B1 1.467(4)
O4 C17 1.371(4)
O4 C18 1.411(4)
C5 C4 1.405(4)
C5 C6 1.444(4)
C13 C6 1.362(4)
C13 C14 1.474(4)
C14 C20 1.386(4)
C14 C15 1.395(4)
C17 C19 1.378(4)
C17 C16 1.379(4)
C6 C7 1.499(3)
C7 C8 1.385(4)
C7 C12 1.397(4)
C12 C11 1.379(4)
C12 H12 0.9500
C26 C21 1.369(5)
C26 C25 1.375(4)
C11 C10 1.393(5)
C11 H11 0.9500
C20 C19 1.382(4)
C20 H20 0.9500
C21 C22 1.368(4)
C16 C15 1.366(4)
C16 H16 0.9500
C15 H15 0.9500
C8 C9 1.381(4)
C8 H8 0.9500
C4 C3 1.371(5)
C4 H4 0.9500
C9 C10 1.361(5)
C9 H9 0.9500
C1 C2 1.345(4)
C1 H1 0.9500
C19 H19 0.9500
C10 H10 0.9500
C2 C3 1.385(5)
C2 H2 0.9500
C3 H3 0.9500
C22 C23 1.399(6)
C22 H22 0.9500
C25 C24 1.403(6)
C25 H25 0.9500
C24 C23 1.355(7)
C24 H24 0.9500
C23 H23 0.9500
C18 H18A 0.9800
C18 H18B 0.9800
C18 H18C 0.9800
